data_2239017
loop_
_publ_author_name
'Merola, Joseph S.'
'Roy, Christopher P.'

_publ_section_title
;
 Hydrido(prolinato-\k^2^<i>N</i>,<i>O</i>)tris(trimethylphosphane-\k<i>P</i>)iridium(III)
 hexafluoridophosphate
;
_journal_coeditor_code PK2511
_journal_issue 2
_journal_name_full 'Acta Crystallographica Section E'
_journal_page_first m73
_journal_page_last m74
_journal_paper_doi 10.1107/S1600536814001834
_journal_volume 70
_journal_year 2014
_chemical_formula_iupac '[Ir (C5 H8 N O2) H (C3 H9 P)3] P F6'
_chemical_formula_moiety 'C14 H36 Ir N O2 P3 +, F6 P -'
_chemical_formula_sum 'C14 H36 F6 Ir N O2 P4'
_chemical_formula_weight 680.52
_chemical_name_systematic
'Hydrido(prolinato-\k^2^<i>N</i>,<i>O</i>)tris(trimethylphosphane-\k<i>P</i>)iridium hexafluoridophosphate'
_space_group_crystal_system monoclinic
_space_group_IT_number 4
_space_group_name_Hall 'P 2yb'
_space_group_name_H-M_alt 'P 1 21 1'
_symmetry_space_group_name_Hall 'P 2yb'
_symmetry_space_group_name_H-M 'P 1 21 1'
_atom_sites_solution_hydrogens geom
_atom_sites_solution_primary direct
_atom_sites_solution_secondary difmap
_audit_creation_method
;
Olex2 1.2
(compiled 2013.12.10 svn.r2853 for OlexSys, GUI svn.r4736)
;
_cell_angle_alpha 90.00
_cell_angle_beta 91.150(10)
_cell_angle_gamma 90.00
_cell_formula_units_Z 4
_cell_length_a 10.824(2)
_cell_length_b 20.021(4)
_cell_length_c 11.826(2)
_cell_measurement_reflns_used 25
_cell_measurement_temperature 293(2)
_cell_measurement_theta_max 22
_cell_measurement_theta_min 2
_cell_volume 2562.3(8)
_computing_cell_refinement 'XSCANS (Siemens, 1996)'
_computing_data_collection 'XSCANS (Siemens, 1996)'
_computing_data_reduction 'XSCANS (Siemens, 1996)'
_computing_molecular_graphics 'OLEX2 (Dolomanov <i>et al.</i>, 2009)'
_computing_publication_material 'OLEX2 (Dolomanov <i>et al.</i>, 2009)'
_computing_structure_refinement 'SHELXL97 (Sheldrick, 2008)'
_computing_structure_solution 'SHELXS97 (Sheldrick, 2008)'
_diffrn_ambient_temperature 293(2)
_diffrn_measured_fraction_theta_full 1.000
_diffrn_measured_fraction_theta_max 1.000
_diffrn_measurement_device_type 'Siemens P4'
_diffrn_measurement_method \w-scans
_diffrn_radiation_monochromator graphite
_diffrn_radiation_type MoK\a
_diffrn_radiation_wavelength 0.71073
_diffrn_reflns_av_R_equivalents 0.0201
_diffrn_reflns_limit_h_max 14
_diffrn_reflns_limit_h_min 0
_diffrn_reflns_limit_k_max 26
_diffrn_reflns_limit_k_min 0
_diffrn_reflns_limit_l_max 15
_diffrn_reflns_limit_l_min -15
_diffrn_reflns_number 6363
_diffrn_reflns_theta_full 26.00
_diffrn_reflns_theta_max 27.50
_diffrn_reflns_theta_min 1.88
_diffrn_standards_decay_% .0(10)
_diffrn_standards_interval_count 300
_diffrn_standards_number 3
_exptl_absorpt_coefficient_mu 5.513
_exptl_absorpt_correction_T_max 1.000
_exptl_absorpt_correction_T_min 0.6175
_exptl_absorpt_correction_type psi-scan
_exptl_absorpt_process_details '(North <i>et al.</i>, 1968)'
_exptl_crystal_colour 'clear colourless'
_exptl_crystal_density_diffrn 1.764
_exptl_crystal_density_method 'not measured'
_exptl_crystal_description prism
_exptl_crystal_F_000 1336
_exptl_crystal_size_max 0.5
_exptl_crystal_size_mid 0.4
_exptl_crystal_size_min 0.4
_refine_diff_density_max 1.020
_refine_diff_density_min -0.933
_refine_ls_abs_structure_details 'Flack  (1983)'
_refine_ls_abs_structure_Flack 0.001(8)
_refine_ls_extinction_coef 0.00105(12)
_refine_ls_extinction_expression Fc^*^=kFc[1+0.001xFc^2^\l^3^/sin(2\q)]^-1/4^
_refine_ls_extinction_method 'SHELXL97 (Sheldrick, 2008)'
_refine_ls_goodness_of_fit_ref 1.055
_refine_ls_hydrogen_treatment mixed
_refine_ls_matrix_type full
_refine_ls_number_parameters 522
_refine_ls_number_reflns 6055
_refine_ls_number_restraints 4
_refine_ls_restrained_S_all 1.054
_refine_ls_R_factor_all 0.0370
_refine_ls_R_factor_gt 0.0315
_refine_ls_shift/su_max 0.001
_refine_ls_shift/su_mean 0.000
_refine_ls_structure_factor_coef Fsqd
_refine_ls_weighting_details 'calc w=1/[\s^2^(Fo^2^)+(0.0445P)^2^+1.0877P] where P=(Fo^2^+2Fc^2^)/3'
_refine_ls_weighting_scheme calc
_refine_ls_wR_factor_gt 0.0724
_refine_ls_wR_factor_ref 0.0751
_reflns_number_gt 5587
_reflns_number_total 6055
_reflns_threshold_expression I>2\s(I)
_cod_data_source_file pk2511sup1.cif
_cod_data_source_block I
_cod_database_code 2239017
_cod_database_fobs_code 2239017

loop_
_space_group_symop_id
_space_group_symop_operation_xyz
1 'x, y, z'
2 '-x, y+1/2, -z'

loop_
_atom_site_type_symbol
_atom_site_label
_atom_site_fract_x
_atom_site_fract_y
_atom_site_fract_z
_atom_site_U_iso_or_equiv
_atom_site_adp_type
_atom_site_calc_flag
_atom_site_occupancy
_atom_site_symmetry_multiplicity
_atom_site_disorder_assembly
_atom_site_disorder_group
Ir Ir2 -0.08795(2) -0.490281(13) -0.05567(2) 0.03453(8) Uani d 1 1 . .
H H 0.014(7) -0.486(5) 0.021(6) 0.041 Uiso d 1 1 . .
P P4 -0.0431(2) -0.38225(14) -0.1162(2) 0.0514(5) Uani d 1 1 . .
P P5 0.0256(2) -0.54315(14) -0.18575(19) 0.0491(6) Uani d 1 1 . .
P P6 -0.0981(2) -0.58276(13) 0.0664(2) 0.0500(6) Uani d 1 1 . .
O O3 -0.2047(6) -0.4449(3) 0.0633(5) 0.0438(13) Uani d 1 1 . .
O O4 -0.3980(6) -0.4334(4) 0.1118(5) 0.0622(18) Uani d 1 1 . .
N N2 -0.2684(5) -0.4939(4) -0.1474(4) 0.0336(12) Uani d 1 1 . .
H H2A -0.2590 -0.4713 -0.2134 0.040 Uiso calc 1 1 . .
C C6 -0.3219(8) -0.4439(4) 0.0432(7) 0.0428(18) Uani d 1 1 . .
C C7 -0.3627(8) -0.4555(5) -0.0791(7) 0.048(2) Uani d 1 1 . .
H H7 -0.3721 -0.4115 -0.1145 0.057 Uiso calc 1 1 . .
C C8 -0.4842(9) -0.4914(9) -0.0947(10) 0.082(4) Uani d 1 1 . .
H H8A -0.5049 -0.5156 -0.0266 0.099 Uiso calc 1 1 . .
H H8B -0.5501 -0.4600 -0.1123 0.099 Uiso calc 1 1 . .
C C9 -0.4661(9) -0.5386(6) -0.1910(9) 0.065(3) Uani d 1 1 . .
H H9A -0.4811 -0.5167 -0.2632 0.078 Uiso calc 1 1 . .
H H9B -0.5198 -0.5772 -0.1854 0.078 Uiso calc 1 1 . .
C C10 -0.3311(10) -0.5583(5) -0.1762(9) 0.055(2) Uani d 1 1 . .
H H10A -0.3202 -0.5905 -0.1156 0.066 Uiso calc 1 1 . .
H H10B -0.2993 -0.5770 -0.2454 0.066 Uiso calc 1 1 . .
C C41 -0.1356(14) -0.3456(7) -0.2278(11) 0.092(5) Uani d 1 1 . .
H H41A -0.1286 -0.3719 -0.2952 0.137 Uiso calc 1 1 . .
H H41B -0.1071 -0.3010 -0.2421 0.137 Uiso calc 1 1 . .
H H41C -0.2204 -0.3442 -0.2057 0.137 Uiso calc 1 1 . .
C C42 -0.0602(14) -0.3248(6) 0.0002(10) 0.081(4) Uani d 1 1 . .
H H42A -0.1433 -0.3268 0.0268 0.121 Uiso calc 1 1 . .
H H42B -0.0425 -0.2802 -0.0247 0.121 Uiso calc 1 1 . .
H H42C -0.0037 -0.3368 0.0605 0.121 Uiso calc 1 1 . .
C C43 0.1141(11) -0.3655(7) -0.1608(14) 0.096(5) Uani d 1 1 . .
H H43A 0.1710 -0.3748 -0.0995 0.144 Uiso calc 1 1 . .
H H43B 0.1212 -0.3194 -0.1823 0.144 Uiso calc 1 1 . .
H H43C 0.1330 -0.3934 -0.2241 0.144 Uiso calc 1 1 . .
C C51 0.0109(11) -0.5114(8) -0.3276(8) 0.081(4) Uani d 1 1 . .
H H51A -0.0735 -0.5153 -0.3534 0.121 Uiso calc 1 1 . .
H H51B 0.0631 -0.5366 -0.3764 0.121 Uiso calc 1 1 . .
H H51C 0.0351 -0.4653 -0.3286 0.121 Uiso calc 1 1 . .
C C52 -0.0078(14) -0.6317(6) -0.2063(10) 0.081(4) Uani d 1 1 . .
H H52A 0.0053 -0.6550 -0.1361 0.122 Uiso calc 1 1 . .
H H52B 0.0460 -0.6496 -0.2623 0.122 Uiso calc 1 1 . .
H H52C -0.0922 -0.6370 -0.2311 0.122 Uiso calc 1 1 . .
C C53 0.1922(9) -0.5445(8) -0.1651(11) 0.081(4) Uani d 1 1 . .
H H53A 0.2231 -0.4996 -0.1634 0.122 Uiso calc 1 1 . .
H H53B 0.2291 -0.5684 -0.2262 0.122 Uiso calc 1 1 . .
H H53C 0.2126 -0.5663 -0.0949 0.122 Uiso calc 1 1 . .
C C61 -0.1468(18) -0.5558(9) 0.2034(10) 0.130(8) Uani d 1 1 . .
H H61A -0.0897 -0.5232 0.2329 0.196 Uiso calc 1 1 . .
H H61B -0.1491 -0.5935 0.2535 0.196 Uiso calc 1 1 . .
H H61C -0.2277 -0.5364 0.1968 0.196 Uiso calc 1 1 . .
C C62 -0.1973(14) -0.6552(8) 0.0456(15) 0.112(6) Uani d 1 1 . .
H H62A -0.2823 -0.6415 0.0466 0.168 Uiso calc 1 1 . .
H H62B -0.1818 -0.6869 0.1051 0.168 Uiso calc 1 1 . .
H H62C -0.1803 -0.6755 -0.0260 0.168 Uiso calc 1 1 . .
C C63 0.0501(11) -0.6209(6) 0.0953(9) 0.066(3) Uani d 1 1 . .
H H63A 0.0845 -0.6363 0.0258 0.099 Uiso calc 1 1 . .
H H63B 0.0400 -0.6579 0.1457 0.099 Uiso calc 1 1 . .
H H63C 0.1047 -0.5886 0.1297 0.099 Uiso calc 1 1 . .
Ir Ir1 0.42609(3) -0.385828(17) 0.42830(3) 0.04158(10) Uani d 1 1 A .
H HA 0.291(8) -0.387(5) 0.497(7) 0.050 Uiso d 1 1 . .
P P1 0.4533(3) -0.29798(17) 0.5578(3) 0.0643(8) Uani d 1 1 . .
P P2 0.3190(2) -0.32928(16) 0.2955(2) 0.0585(7) Uani d 1 1 . .
P P3 0.3672(3) -0.49222(17) 0.3689(2) 0.0656(7) Uani d 1 1 . .
O O1 0.5350(6) -0.4376(4) 0.5512(5) 0.0592(18) Uani d 1 1 . .
O O2 0.7238(7) -0.4649(4) 0.6036(6) 0.068(2) Uani d 1 1 . .
N N1 0.6065(6) -0.3865(4) 0.3446(5) 0.0421(14) Uani d 1 1 . .
H H1 0.5944 -0.4097 0.2791 0.051 Uiso calc 1 1 A .
C C1 0.6479(10) -0.4445(5) 0.5318(8) 0.057(2) Uani d 1 1 A .
C C2 0.6963(8) -0.4281(5) 0.4158(8) 0.048(2) Uani d 1 1 A .
H H2 0.7082 -0.4705 0.3761 0.057 Uiso calc 1 1 . .
C C3 0.8210(10) -0.3902(8) 0.4148(8) 0.072(3) Uani d 1 1 . .
H H3A 0.8336 -0.3646 0.4837 0.087 Uiso calc 1 1 A .
H H3B 0.8896 -0.4209 0.4062 0.087 Uiso calc 1 1 . .
C C4 0.8077(9) -0.3443(7) 0.3123(9) 0.076(3) Uani d 1 1 A .
H H4A 0.8602 -0.3053 0.3203 0.092 Uiso calc 1 1 . .
H H4B 0.8279 -0.3676 0.2431 0.092 Uiso calc 1 1 . .
C C5 0.6716(9) -0.3252(6) 0.3132(9) 0.061(3) Uani d 1 1 A .
H H5A 0.6574 -0.2901 0.3680 0.073 Uiso calc 1 1 . .
H H5B 0.6440 -0.3098 0.2392 0.073 Uiso calc 1 1 . .
C C11 0.331(3) -0.243(2) 0.585(3) 0.23(3) Uani d 0.62(2) 1 A 1
H H11A 0.2543 -0.2672 0.5831 0.339 Uiso calc 0.62(2) 1 A 1
H H11B 0.3284 -0.2084 0.5291 0.339 Uiso calc 0.62(2) 1 A 1
H H11C 0.3430 -0.2235 0.6588 0.339 Uiso calc 0.62(2) 1 A 1
C C12 0.448(4) -0.3406(14) 0.7038(19) 0.169(17) Uani d 0.62(2) 1 A 1
H H12A 0.3827 -0.3731 0.7037 0.253 Uiso calc 0.62(2) 1 A 1
H H12B 0.4331 -0.3077 0.7609 0.253 Uiso calc 0.62(2) 1 A 1
H H12C 0.5254 -0.3624 0.7196 0.253 Uiso calc 0.62(2) 1 A 1
C C13 0.582(3) -0.252(3) 0.579(3) 0.23(3) Uani d 0.62(2) 1 A 1
H H13A 0.6524 -0.2772 0.5561 0.351 Uiso calc 0.62(2) 1 A 1
H H13B 0.5899 -0.2407 0.6574 0.351 Uiso calc 0.62(2) 1 A 1
H H13C 0.5757 -0.2118 0.5346 0.351 Uiso calc 0.62(2) 1 A 1
C C11' 0.595(4) -0.281(4) 0.620(5) 0.23(3) Uani d 0.38(2) 1 A 2
H H11D 0.6517 -0.2680 0.5624 0.339 Uiso calc 0.38(2) 1 A 2
H H11E 0.6253 -0.3202 0.6577 0.339 Uiso calc 0.38(2) 1 A 2
H H11F 0.5865 -0.2454 0.6732 0.339 Uiso calc 0.38(2) 1 A 2
C C12' 0.439(7) -0.204(2) 0.497(3) 0.169(17) Uani d 0.38(2) 1 A 2
H H12D 0.4875 -0.2004 0.4302 0.253 Uiso calc 0.38(2) 1 A 2
H H12E 0.4690 -0.1735 0.5532 0.253 Uiso calc 0.38(2) 1 A 2
H H12F 0.3542 -0.1948 0.4788 0.253 Uiso calc 0.38(2) 1 A 2
C C13' 0.349(5) -0.296(4) 0.648(5) 0.23(3) Uani d 0.38(2) 1 A 2
H H13D 0.2712 -0.3078 0.6125 0.351 Uiso calc 0.38(2) 1 A 2
H H13E 0.3435 -0.2520 0.6792 0.351 Uiso calc 0.38(2) 1 A 2
H H13F 0.3679 -0.3275 0.7072 0.351 Uiso calc 0.38(2) 1 A 2
C C21 0.3609(18) -0.2415(7) 0.2790(16) 0.115(6) Uani d 1 1 A .
H H21A 0.3479 -0.2183 0.3488 0.173 Uiso calc 1 1 . .
H H21B 0.3105 -0.2218 0.2202 0.173 Uiso calc 1 1 . .
H H21C 0.4463 -0.2382 0.2594 0.173 Uiso calc 1 1 . .
C C22 0.1528(11) -0.3273(10) 0.3072(12) 0.102(6) Uani d 1 1 A .
H H22A 0.1212 -0.3721 0.3058 0.154 Uiso calc 1 1 . .
H H22B 0.1175 -0.3025 0.2450 0.154 Uiso calc 1 1 . .
H H22C 0.1314 -0.3062 0.3770 0.154 Uiso calc 1 1 . .
C C23 0.3395(14) -0.3606(10) 0.1514(10) 0.104(6) Uani d 1 1 A .
H H23A 0.4253 -0.3583 0.1327 0.156 Uiso calc 1 1 . .
H H23B 0.2920 -0.3338 0.0992 0.156 Uiso calc 1 1 . .
H H23C 0.3119 -0.4061 0.1468 0.156 Uiso calc 1 1 . .
C C31 0.220(2) -0.5030(10) 0.303(2) 0.194(13) Uani d 1 1 A .
H H31A 0.1568 -0.4896 0.3546 0.291 Uiso calc 1 1 . .
H H31B 0.2083 -0.5491 0.2835 0.291 Uiso calc 1 1 . .
H H31C 0.2142 -0.4761 0.2362 0.291 Uiso calc 1 1 . .
C C32 0.465(2) -0.5422(10) 0.2820(17) 0.177(12) Uani d 1 1 A .
H H32A 0.4793 -0.5192 0.2124 0.265 Uiso calc 1 1 . .
H H32B 0.4246 -0.5841 0.2661 0.265 Uiso calc 1 1 . .
H H32C 0.5417 -0.5502 0.3210 0.265 Uiso calc 1 1 . .
C C33 0.3521(18) -0.5449(8) 0.4876(13) 0.116(6) Uani d 1 1 A .
H H33A 0.4302 -0.5481 0.5272 0.173 Uiso calc 1 1 . .
H H33B 0.3265 -0.5885 0.4630 0.173 Uiso calc 1 1 . .
H H33C 0.2916 -0.5267 0.5372 0.173 Uiso calc 1 1 . .
P P2F 0.9668(3) -0.18818(16) 0.5529(2) 0.0642(7) Uani d 1 1 . .
F F7 0.8585(9) -0.1880(7) 0.6377(7) 0.125(4) Uani d 1 1 . .
F F8 1.0611(9) -0.1994(5) 0.6545(7) 0.107(3) Uani d 1 1 . .
F F9 0.9816(11) -0.1118(4) 0.5672(10) 0.119(3) Uani d 1 1 . .
F F10 0.8701(9) -0.1759(7) 0.4529(6) 0.126(4) Uani d 1 1 . .
F F11 0.9558(16) -0.2645(5) 0.5403(9) 0.171(6) Uani d 1 1 . .
F F12 1.0760(9) -0.1859(7) 0.4653(8) 0.134(4) Uani d 1 1 . .
P P1F 0.5916(3) -0.20678(17) -0.0328(3) 0.0726(8) Uani d 1 1 . .
F F1 0.4971(14) -0.1944(10) 0.0534(13) 0.206(8) Uani d 1 1 . .
F F2 0.6848(16) -0.2087(9) 0.0641(13) 0.218(8) Uani d 1 1 . .
F F3 0.6158(16) -0.1305(6) -0.0336(11) 0.178(6) Uani d 1 1 . .
F F4 0.4963(12) -0.1990(8) -0.1305(11) 0.184(6) Uani d 1 1 . .
F F5 0.5793(17) -0.2797(6) -0.0332(18) 0.229(8) Uani d 1 1 . .
F F6 0.6855(13) -0.2143(11) -0.1255(12) 0.214(8) Uani d 1 1 . .

loop_
_atom_site_aniso_label
_atom_site_aniso_U_11
_atom_site_aniso_U_22
_atom_site_aniso_U_33
_atom_site_aniso_U_12
_atom_site_aniso_U_13
_atom_site_aniso_U_23
Ir2 0.03230(13) 0.04134(16) 0.02985(13) 0.00099(14) -0.00191(10) -0.00124(14)
P4 0.0558(12) 0.0494(13) 0.0487(11) -0.0107(12) -0.0023(10) 0.0037(12)
P5 0.0391(11) 0.0700(16) 0.0382(11) 0.0085(11) 0.0049(9) -0.0037(11)
P6 0.0521(12) 0.0526(14) 0.0453(12) 0.0123(11) 0.0035(10) 0.0121(10)
O3 0.051(3) 0.050(3) 0.031(3) 0.009(3) -0.005(2) -0.002(2)
O4 0.059(4) 0.090(5) 0.038(3) 0.011(4) 0.011(3) -0.008(3)
N2 0.041(3) 0.039(3) 0.022(2) -0.002(3) 0.000(2) 0.006(3)
C6 0.045(4) 0.041(4) 0.043(4) 0.007(3) 0.009(4) -0.002(4)
C7 0.038(4) 0.062(6) 0.044(5) 0.010(4) 0.000(3) 0.004(4)
C8 0.043(5) 0.133(11) 0.072(7) -0.017(7) 0.010(5) -0.019(9)
C9 0.056(6) 0.076(7) 0.064(6) -0.018(5) -0.013(5) 0.000(6)
C10 0.058(6) 0.051(5) 0.056(5) -0.011(4) -0.017(5) -0.007(4)
C41 0.127(12) 0.070(8) 0.076(8) -0.018(8) -0.038(8) 0.036(7)
C42 0.135(11) 0.043(6) 0.065(7) -0.025(7) -0.001(7) -0.003(5)
C43 0.065(7) 0.079(9) 0.145(13) -0.028(6) 0.021(8) 0.004(8)
C51 0.070(7) 0.132(12) 0.040(5) 0.021(7) 0.005(5) -0.003(6)
C52 0.108(10) 0.069(7) 0.066(7) 0.024(7) 0.009(7) -0.014(6)
C53 0.036(5) 0.124(11) 0.084(8) 0.017(6) 0.007(5) 0.005(8)
C61 0.22(2) 0.124(13) 0.049(7) 0.087(14) 0.053(10) 0.039(8)
C62 0.084(9) 0.095(11) 0.156(15) -0.020(8) -0.030(10) 0.064(11)
C63 0.079(7) 0.062(6) 0.057(6) 0.014(6) -0.014(5) 0.014(5)
Ir1 0.03547(15) 0.0540(2) 0.03524(15) -0.00449(15) 0.00001(12) -0.00367(15)
P1 0.0485(13) 0.080(2) 0.0641(16) 0.0015(13) 0.0004(12) -0.0302(15)
P2 0.0446(12) 0.0774(18) 0.0532(14) 0.0142(13) -0.0031(11) 0.0018(13)
P3 0.0754(16) 0.0640(16) 0.0574(14) -0.0267(16) -0.0038(12) -0.0042(15)
O1 0.047(4) 0.090(5) 0.040(3) 0.004(4) 0.003(3) 0.013(3)
O2 0.061(4) 0.090(5) 0.053(4) 0.015(4) -0.008(3) 0.014(4)
N1 0.048(3) 0.052(4) 0.026(3) -0.006(4) 0.002(2) -0.001(3)
C1 0.074(7) 0.060(6) 0.036(4) 0.010(5) -0.008(4) -0.002(4)
C2 0.041(4) 0.058(5) 0.043(5) -0.001(4) -0.001(4) -0.004(4)
C3 0.054(5) 0.119(10) 0.044(5) 0.002(7) -0.003(4) -0.006(7)
C4 0.050(5) 0.121(10) 0.058(6) -0.024(6) 0.003(5) -0.004(7)
C5 0.050(5) 0.080(8) 0.054(6) -0.004(5) 0.010(4) 0.006(5)
C11 0.18(3) 0.33(5) 0.17(3) 0.20(4) -0.11(3) -0.18(4)
C12 0.36(5) 0.094(17) 0.052(11) -0.04(3) 0.02(2) -0.037(11)
C13 0.14(2) 0.38(6) 0.18(3) -0.20(4) 0.12(3) -0.21(4)
C11' 0.18(3) 0.33(5) 0.17(3) 0.20(4) -0.11(3) -0.18(4)
C12' 0.36(5) 0.094(17) 0.052(11) -0.04(3) 0.02(2) -0.037(11)
C13' 0.14(2) 0.38(6) 0.18(3) -0.20(4) 0.12(3) -0.21(4)
C21 0.150(16) 0.074(9) 0.121(13) 0.011(10) 0.003(12) 0.026(9)
C22 0.048(6) 0.174(17) 0.085(9) 0.020(9) -0.004(6) 0.000(10)
C23 0.091(9) 0.171(17) 0.050(6) 0.040(10) -0.002(6) -0.011(8)
C31 0.21(2) 0.122(16) 0.24(3) -0.112(16) -0.14(2) 0.047(16)
C32 0.28(3) 0.100(13) 0.154(17) -0.047(16) 0.146(19) -0.062(13)
C33 0.175(17) 0.086(10) 0.087(10) -0.052(12) 0.031(11) 0.000(8)
P2F 0.088(2) 0.0630(17) 0.0421(13) -0.0072(15) 0.0048(13) -0.0013(12)
F7 0.109(6) 0.198(11) 0.068(5) -0.021(7) 0.022(4) 0.017(6)
F8 0.127(7) 0.121(7) 0.072(5) 0.039(6) -0.018(5) -0.018(5)
F9 0.146(9) 0.072(6) 0.140(9) -0.009(5) 0.003(7) -0.001(5)
F10 0.122(7) 0.193(11) 0.061(4) -0.004(8) -0.023(5) 0.004(6)
F11 0.333(19) 0.079(6) 0.101(7) -0.045(9) 0.018(9) -0.022(5)
F12 0.118(7) 0.211(12) 0.075(5) 0.047(8) 0.031(5) 0.026(7)
P1F 0.078(2) 0.072(2) 0.0678(18) 0.0101(16) 0.0070(16) -0.0079(15)
F1 0.171(12) 0.28(2) 0.167(12) 0.026(14) 0.099(11) -0.041(13)
F2 0.253(18) 0.223(18) 0.174(13) 0.044(14) -0.115(13) -0.024(12)
F3 0.300(18) 0.090(7) 0.144(10) -0.004(9) -0.012(11) -0.020(7)
F4 0.150(10) 0.220(15) 0.180(12) 0.042(10) -0.080(9) -0.062(11)
F5 0.30(2) 0.072(7) 0.32(2) -0.035(11) 0.055(17) -0.006(11)
F6 0.152(11) 0.34(2) 0.148(11) 0.029(13) 0.051(9) -0.060(13)

loop_
_atom_type_symbol
_atom_type_description
_atom_type_scat_dispersion_real
_atom_type_scat_dispersion_imag
_atom_type_scat_source
C C 0.0033 0.0016 'International Tables Vol C Tables 4.2.6.8 and 6.1.1.4'
H H 0.0000 0.0000 'International Tables Vol C Tables 4.2.6.8 and 6.1.1.4'
N N 0.0061 0.0033 'International Tables Vol C Tables 4.2.6.8 and 6.1.1.4'
O O 0.0106 0.0060 'International Tables Vol C Tables 4.2.6.8 and 6.1.1.4'
F F 0.0171 0.0103 'International Tables Vol C Tables 4.2.6.8 and 6.1.1.4'
P P 0.1023 0.0942 'International Tables Vol C Tables 4.2.6.8 and 6.1.1.4'
Ir Ir -1.4442 7.9887 'International Tables Vol C Tables 4.2.6.8 and 6.1.1.4'

loop_
_geom_angle_atom_site_label_1
_geom_angle_atom_site_label_2
_geom_angle_atom_site_label_3
_geom_angle
P4 Ir2 H 89(4)
P4 Ir2 P6 158.58(9)
P5 Ir2 H 92(3)
P5 Ir2 P4 96.12(10)
P5 Ir2 P6 94.71(9)
P6 Ir2 H 72(4)
O3 Ir2 H 91(3)
O3 Ir2 P4 86.36(18)
O3 Ir2 P5 176.11(18)
O3 Ir2 P6 83.91(17)
O3 Ir2 N2 78.9(2)
N2 Ir2 H 169(3)
N2 Ir2 P4 93.83(19)
N2 Ir2 P5 97.94(17)
N2 Ir2 P6 102.91(18)
C41 P4 Ir2 119.2(4)
C41 P4 C42 103.6(7)
C41 P4 C43 102.8(7)
C42 P4 Ir2 109.4(4)
C42 P4 C43 102.4(7)
C43 P4 Ir2 117.4(5)
C51 P5 Ir2 115.6(4)
C51 P5 C52 101.9(6)
C51 P5 C53 101.5(6)
C52 P5 Ir2 116.0(4)
C53 P5 Ir2 118.0(5)
C53 P5 C52 101.3(7)
C61 P6 Ir2 109.6(5)
C61 P6 C62 100.3(9)
C61 P6 C63 103.4(7)
C62 P6 Ir2 125.4(5)
C63 P6 Ir2 113.4(4)
C63 P6 C62 102.1(6)
C6 O3 Ir2 119.0(5)
Ir2 N2 H2A 106.9
C7 N2 Ir2 108.5(4)
C7 N2 H2A 106.9
C10 N2 Ir2 122.1(6)
C10 N2 H2A 106.9
C10 N2 C7 104.5(7)
O3 C6 C7 116.0(7)
O4 C6 O3 125.0(9)
O4 C6 C7 119.0(8)
N2 C7 C6 113.4(6)
N2 C7 H7 107.1
C6 C7 H7 107.1
C8 C7 N2 106.7(8)
C8 C7 C6 115.1(8)
C8 C7 H7 107.1
C7 C8 H8A 110.7
C7 C8 H8B 110.7
H8A C8 H8B 108.8
C9 C8 C7 105.4(8)
C9 C8 H8A 110.7
C9 C8 H8B 110.7
C8 C9 H9A 111.3
C8 C9 H9B 111.3
C8 C9 C10 102.5(8)
H9A C9 H9B 109.2
C10 C9 H9A 111.3
C10 C9 H9B 111.3
N2 C10 C9 103.5(8)
N2 C10 H10A 111.1
N2 C10 H10B 111.1
C9 C10 H10A 111.1
C9 C10 H10B 111.1
H10A C10 H10B 109.0
P4 C41 H41A 109.5
P4 C41 H41B 109.5
P4 C41 H41C 109.5
H41A C41 H41B 109.5
H41A C41 H41C 109.5
H41B C41 H41C 109.5
P4 C42 H42A 109.5
P4 C42 H42B 109.5
P4 C42 H42C 109.5
H42A C42 H42B 109.5
H42A C42 H42C 109.5
H42B C42 H42C 109.5
P4 C43 H43A 109.5
P4 C43 H43B 109.5
P4 C43 H43C 109.5
H43A C43 H43B 109.5
H43A C43 H43C 109.5
H43B C43 H43C 109.5
P5 C51 H51A 109.5
P5 C51 H51B 109.5
P5 C51 H51C 109.5
H51A C51 H51B 109.5
H51A C51 H51C 109.5
H51B C51 H51C 109.5
P5 C52 H52A 109.5
P5 C52 H52B 109.5
P5 C52 H52C 109.5
H52A C52 H52B 109.5
H52A C52 H52C 109.5
H52B C52 H52C 109.5
P5 C53 H53A 109.5
P5 C53 H53B 109.5
P5 C53 H53C 109.5
H53A C53 H53B 109.5
H53A C53 H53C 109.5
H53B C53 H53C 109.5
P6 C61 H61A 109.5
P6 C61 H61B 109.5
P6 C61 H61C 109.5
H61A C61 H61B 109.5
H61A C61 H61C 109.5
H61B C61 H61C 109.5
P6 C62 H62A 109.5
P6 C62 H62B 109.5
P6 C62 H62C 109.5
H62A C62 H62B 109.5
H62A C62 H62C 109.5
H62B C62 H62C 109.5
P6 C63 H63A 109.5
P6 C63 H63B 109.5
P6 C63 H63C 109.5
H63A C63 H63B 109.5
H63A C63 H63C 109.5
H63B C63 H63C 109.5
P1 Ir1 HA 78(3)
P2 Ir1 HA 84(3)
P2 Ir1 P1 97.77(12)
P2 Ir1 P3 96.65(11)
P3 Ir1 HA 84(3)
P3 Ir1 P1 155.90(11)
O1 Ir1 HA 98(3)
O1 Ir1 P1 81.9(2)
O1 Ir1 P2 177.4(2)
O1 Ir1 P3 84.5(2)
O1 Ir1 N1 79.6(2)
N1 Ir1 HA 178(3)
N1 Ir1 P1 101.4(2)
N1 Ir1 P2 97.99(18)
N1 Ir1 P3 95.6(2)
C11 P1 Ir1 120.3(11)
C11 P1 C12 94.3(17)
C11 P1 C12' 55(2)
C12 P1 Ir1 104.3(8)
C12 P1 C12' 136.8(13)
C13 P1 Ir1 126.8(11)
C13 P1 C11 105(2)
C13 P1 C12 98.6(17)
C13 P1 C12' 66(2)
C11' P1 Ir1 121.7(15)
C11' P1 C11 117.8(18)
C11' P1 C12 75(3)
C11' P1 C12' 92(2)
C12' P1 Ir1 117.2(11)
C13' P1 Ir1 112.2(17)
C13' P1 C11 46(3)
C13' P1 C12 51(3)
C13' P1 C13 119.4(17)
C13' P1 C11' 111(2)
C13' P1 C12' 100(3)
C21 P2 Ir1 115.8(6)
C21 P2 C23 101.3(9)
C22 P2 Ir1 117.3(5)
C22 P2 C21 103.7(9)
C22 P2 C23 102.6(7)
C23 P2 Ir1 114.1(5)
C31 P3 Ir1 118.8(7)
C31 P3 C32 102.5(12)
C32 P3 Ir1 121.6(7)
C33 P3 Ir1 109.6(5)
C33 P3 C31 100.3(9)
C33 P3 C32 100.8(10)
C1 O1 Ir1 117.2(6)
Ir1 N1 H1 105.8
C2 N1 Ir1 108.5(5)
C2 N1 H1 105.8
C5 N1 Ir1 122.8(6)
C5 N1 H1 105.8
C5 N1 C2 107.0(7)
O1 C1 C2 119.8(8)
O2 C1 O1 123.1(9)
O2 C1 C2 117.1(10)
N1 C2 H2 107.3
N1 C2 C3 106.0(8)
C1 C2 N1 113.0(7)
C1 C2 H2 107.3
C1 C2 C3 115.5(8)
C3 C2 H2 107.3
C2 C3 H3A 111.1
C2 C3 H3B 111.1
H3A C3 H3B 109.0
C4 C3 C2 103.4(8)
C4 C3 H3A 111.1
C4 C3 H3B 111.1
C3 C4 H4A 111.2
C3 C4 H4B 111.2
H4A C4 H4B 109.1
C5 C4 C3 102.8(8)
C5 C4 H4A 111.2
C5 C4 H4B 111.2
N1 C5 C4 105.1(9)
N1 C5 H5A 110.7
N1 C5 H5B 110.7
C4 C5 H5A 110.7
C4 C5 H5B 110.7
H5A C5 H5B 108.8
P1 C11 H11A 109.5
P1 C11 H11B 109.5
P1 C11 H11C 109.5
H11A C11 H11B 109.5
H11A C11 H11C 109.5
H11B C11 H11C 109.5
P1 C12 H12A 109.5
P1 C12 H12B 109.5
P1 C12 H12C 109.5
H12A C12 H12B 109.5
H12A C12 H12C 109.5
H12B C12 H12C 109.5
P1 C13 H13A 109.5
P1 C13 H13B 109.5
P1 C13 H13C 109.5
H13A C13 H13B 109.5
H13A C13 H13C 109.5
H13B C13 H13C 109.5
P1 C11' H11D 109.5
P1 C11' H11E 109.5
P1 C11' H11F 109.5
H11D C11' H11E 109.5
H11D C11' H11F 109.5
H11E C11' H11F 109.5
P1 C12' H12D 109.5
P1 C12' H12E 109.5
P1 C12' H12F 109.5
H12D C12' H12E 109.5
H12D C12' H12F 109.5
H12E C12' H12F 109.5
P1 C13' H13D 109.5
P1 C13' H13E 109.5
P1 C13' H13F 109.5
H13D C13' H13E 109.5
H13D C13' H13F 109.5
H13E C13' H13F 109.5
P2 C21 H21A 109.5
P2 C21 H21B 109.5
P2 C21 H21C 109.5
H21A C21 H21B 109.5
H21A C21 H21C 109.5
H21B C21 H21C 109.5
P2 C22 H22A 109.5
P2 C22 H22B 109.5
P2 C22 H22C 109.5
H22A C22 H22B 109.5
H22A C22 H22C 109.5
H22B C22 H22C 109.5
P2 C23 H23A 109.5
P2 C23 H23B 109.5
P2 C23 H23C 109.5
H23A C23 H23B 109.5
H23A C23 H23C 109.5
H23B C23 H23C 109.5
P3 C31 H31A 109.5
P3 C31 H31B 109.5
P3 C31 H31C 109.5
H31A C31 H31B 109.5
H31A C31 H31C 109.5
H31B C31 H31C 109.5
P3 C32 H32A 109.5
P3 C32 H32B 109.5
P3 C32 H32C 109.5
H32A C32 H32B 109.5
H32A C32 H32C 109.5
H32B C32 H32C 109.5
P3 C33 H33A 109.5
P3 C33 H33B 109.5
P3 C33 H33C 109.5
H33A C33 H33B 109.5
H33A C33 H33C 109.5
H33B C33 H33C 109.5
F7 P2F F8 89.6(5)
F7 P2F F10 89.2(5)
F7 P2F F12 178.1(7)
F8 P2F F10 178.6(6)
F8 P2F F12 91.3(5)
F9 P2F F7 90.3(7)
F9 P2F F8 89.6(6)
F9 P2F F10 89.7(7)
F9 P2F F12 88.0(7)
F10 P2F F12 89.9(5)
F11 P2F F7 90.4(7)
F11 P2F F8 88.8(7)
F11 P2F F9 178.3(8)
F11 P2F F10 91.9(8)
F11 P2F F12 91.3(8)
F1 P1F F2 86.6(10)
F1 P1F F3 87.6(9)
F1 P1F F4 92.2(9)
F1 P1F F6 175.5(11)
F2 P1F F3 85.3(9)
F2 P1F F4 175.6(9)
F2 P1F F6 95.7(10)
F4 P1F F3 90.4(8)
F5 P1F F1 96.0(11)
F5 P1F F2 92.1(11)
F5 P1F F3 175.5(10)
F5 P1F F4 92.2(10)
F5 P1F F6 87.8(11)
F6 P1F F3 88.8(10)
F6 P1F F4 85.3(8)

loop_
_geom_bond_atom_site_label_1
_geom_bond_atom_site_label_2
_geom_bond_distance
Ir2 H 1.42(8)
Ir2 P4 2.332(3)
Ir2 P5 2.252(2)
Ir2 P6 2.352(2)
Ir2 O3 2.114(6)
Ir2 N2 2.216(6)
P4 C41 1.798(12)
P4 C42 1.807(12)
P4 C43 1.823(11)
P5 C51 1.798(11)
P5 C52 1.824(13)
P5 C53 1.816(10)
P6 C61 1.796(12)
P6 C62 1.819(15)
P6 C63 1.802(11)
O3 C6 1.287(10)
O4 C6 1.186(10)
N2 H2A 0.9100
N2 C7 1.521(10)
N2 C10 1.493(12)
C6 C7 1.522(12)
C7 H7 0.9800
C7 C8 1.507(14)
C8 H8A 0.9700
C8 H8B 0.9700
C8 C9 1.496(17)
C9 H9A 0.9700
C9 H9B 0.9700
C9 C10 1.520(15)
C10 H10A 0.9700
C10 H10B 0.9700
C41 H41A 0.9600
C41 H41B 0.9600
C41 H41C 0.9600
C42 H42A 0.9600
C42 H42B 0.9600
C42 H42C 0.9600
C43 H43A 0.9600
C43 H43B 0.9600
C43 H43C 0.9600
C51 H51A 0.9600
C51 H51B 0.9600
C51 H51C 0.9600
C52 H52A 0.9600
C52 H52B 0.9600
C52 H52C 0.9600
C53 H53A 0.9600
C53 H53B 0.9600
C53 H53C 0.9600
C61 H61A 0.9600
C61 H61B 0.9600
C61 H61C 0.9600
C62 H62A 0.9600
C62 H62B 0.9600
C62 H62C 0.9600
C63 H63A 0.9600
C63 H63B 0.9600
C63 H63C 0.9600
Ir1 HA 1.69(8)
Ir1 P1 2.346(3)
Ir1 P2 2.241(3)
Ir1 P3 2.328(3)
Ir1 O1 2.123(7)
Ir1 N1 2.206(6)
P1 C11 1.76(2)
P1 C12 1.93(3)
P1 C13 1.68(2)
P1 C11' 1.72(5)
P1 C12' 2.01(4)
P1 C13' 1.57(4)
P2 C21 1.827(15)
P2 C22 1.807(12)
P2 C23 1.833(12)
P3 C31 1.774(17)
P3 C32 1.792(16)
P3 C33 1.766(15)
O1 C1 1.256(13)
O2 C1 1.238(11)
N1 H1 0.9100
N1 C2 1.520(11)
N1 C5 1.467(13)
C1 C2 1.515(13)
C2 H2 0.9800
C2 C3 1.548(14)
C3 H3A 0.9700
C3 H3B 0.9700
C3 C4 1.525(17)
C4 H4A 0.9700
C4 H4B 0.9700
C4 C5 1.522(14)
C5 H5A 0.9700
C5 H5B 0.9700
C11 H11A 0.9600
C11 H11B 0.9600
C11 H11C 0.9600
C12 H12A 0.9600
C12 H12B 0.9600
C12 H12C 0.9600
C13 H13A 0.9600
C13 H13B 0.9600
C13 H13C 0.9600
C11' H11D 0.9600
C11' H11E 0.9600
C11' H11F 0.9600
C12' H12D 0.9600
C12' H12E 0.9600
C12' H12F 0.9600
C13' H13D 0.9600
C13' H13E 0.9600
C13' H13F 0.9600
C21 H21A 0.9600
C21 H21B 0.9600
C21 H21C 0.9600
C22 H22A 0.9600
C22 H22B 0.9600
C22 H22C 0.9600
C23 H23A 0.9600
C23 H23B 0.9600
C23 H23C 0.9600
C31 H31A 0.9600
C31 H31B 0.9600
C31 H31C 0.9600
C32 H32A 0.9600
C32 H32B 0.9600
C32 H32C 0.9600
C33 H33A 0.9600
C33 H33B 0.9600
C33 H33C 0.9600
P2F F7 1.559(8)
P2F F8 1.577(8)
P2F F9 1.545(9)
P2F F10 1.583(8)
P2F F11 1.539(10)
P2F F12 1.588(9)
P1F F1 1.480(11)
P1F F2 1.512(13)
P1F F3 1.550(13)
P1F F4 1.540(11)
P1F F5 1.466(12)
P1F F6 1.517(12)

loop_
_geom_hbond_atom_site_label_D
_geom_hbond_atom_site_label_H
_geom_hbond_atom_site_label_A
_geom_hbond_site_symmetry_A
_geom_hbond_distance_DH
_geom_hbond_distance_HA
_geom_hbond_distance_DA
_geom_hbond_angle_DHA
N1 H1 O4 1_655 0.91 2.04 2.909(9) 159.7

loop_
_geom_torsion_atom_site_label_1
_geom_torsion_atom_site_label_2
_geom_torsion_atom_site_label_3
_geom_torsion_atom_site_label_4
_geom_torsion
Ir2 O3 C6 O4 162.9(8)
Ir2 O3 C6 C7 -18.6(10)
Ir2 N2 C7 C6 -17.1(9)
Ir2 N2 C7 C8 -144.8(7)
Ir2 N2 C10 C9 157.3(6)
P4 Ir2 P5 C51 -44.0(5)
P4 Ir2 P5 C52 -163.2(5)
P4 Ir2 P5 C53 76.3(6)
P4 Ir2 P6 C61 44.0(8)
P4 Ir2 P6 C62 163.1(8)
P4 Ir2 P6 C63 -71.0(5)
P4 Ir2 O3 C6 101.2(6)
P4 Ir2 N2 C7 -79.0(5)
P4 Ir2 N2 C10 159.5(6)
P5 Ir2 P4 C41 86.2(6)
P5 Ir2 P4 C42 -155.0(5)
P5 Ir2 P4 C43 -39.0(6)
P5 Ir2 P6 C61 164.2(7)
P5 Ir2 P6 C62 -76.8(8)
P5 Ir2 P6 C63 49.2(4)
P5 Ir2 N2 C7 -175.7(5)
P5 Ir2 N2 C10 62.8(6)
P6 Ir2 P4 C41 -153.9(6)
P6 Ir2 P4 C42 -35.0(6)
P6 Ir2 P4 C43 80.9(6)
P6 Ir2 P5 C51 154.5(5)
P6 Ir2 P5 C52 35.3(5)
P6 Ir2 P5 C53 -85.2(6)
P6 Ir2 O3 C6 -97.9(6)
P6 Ir2 N2 C7 87.6(5)
P6 Ir2 N2 C10 -33.9(6)
O3 Ir2 P4 C41 -90.8(7)
O3 Ir2 P4 C42 28.0(6)
O3 Ir2 P4 C43 144.0(6)
O3 Ir2 P6 C61 -19.4(7)
O3 Ir2 P6 C62 99.6(8)
O3 Ir2 P6 C63 -134.5(5)
O3 Ir2 N2 C7 6.5(5)
O3 Ir2 N2 C10 -115.0(6)
O3 C6 C7 N2 23.9(11)
O3 C6 C7 C8 147.2(10)
O4 C6 C7 N2 -157.5(8)
O4 C6 C7 C8 -34.2(14)
N2 Ir2 P4 C41 -12.3(7)
N2 Ir2 P4 C42 106.6(6)
N2 Ir2 P4 C43 -137.4(6)
N2 Ir2 P5 C51 50.8(6)
N2 Ir2 P5 C52 -68.4(5)
N2 Ir2 P5 C53 171.1(6)
N2 Ir2 P6 C61 -96.5(7)
N2 Ir2 P6 C62 22.5(8)
N2 Ir2 P6 C63 148.5(5)
N2 Ir2 O3 C6 6.6(6)
N2 C7 C8 C9 -13.1(13)
C6 C7 C8 C9 -139.9(10)
C7 N2 C10 C9 33.9(9)
C7 C8 C9 C10 33.7(13)
C8 C9 C10 N2 -42.1(11)
C10 N2 C7 C6 114.7(8)
C10 N2 C7 C8 -13.1(10)
Ir1 O1 C1 O2 169.2(8)
Ir1 O1 C1 C2 -11.3(12)
Ir1 N1 C2 C1 -11.9(9)
Ir1 N1 C2 C3 -139.4(6)
Ir1 N1 C5 C4 153.9(6)
P1 Ir1 P2 C21 34.1(7)
P1 Ir1 P2 C22 -88.9(7)
P1 Ir1 P2 C23 151.1(7)
P1 Ir1 P3 C31 95.9(10)
P1 Ir1 P3 C32 -135.3(10)
P1 Ir1 P3 C33 -18.5(8)
P1 Ir1 O1 C1 -100.2(8)
P1 Ir1 N1 C2 84.8(5)
P1 Ir1 N1 C5 -40.8(7)
P2 Ir1 P1 C11 42(2)
P2 Ir1 P1 C12 145.8(15)
P2 Ir1 P1 C13 -102(3)
P2 Ir1 P1 C11' -133(3)
P2 Ir1 P1 C12' -22(2)
P2 Ir1 P1 C13' 93(4)
P2 Ir1 P3 C31 -30.6(10)
P2 Ir1 P3 C32 98.3(10)
P2 Ir1 P3 C33 -144.9(7)
P2 Ir1 N1 C2 -175.6(5)
P2 Ir1 N1 C5 58.8(7)
P3 Ir1 P1 C11 -84(2)
P3 Ir1 P1 C12 19.5(15)
P3 Ir1 P1 C13 132(3)
P3 Ir1 P1 C11' 101(3)
P3 Ir1 P1 C12' -148(2)
P3 Ir1 P1 C13' -34(4)
P3 Ir1 P2 C21 -165.2(7)
P3 Ir1 P2 C22 71.7(7)
P3 Ir1 P2 C23 -48.3(7)
P3 Ir1 O1 C1 99.7(7)
P3 Ir1 N1 C2 -78.0(5)
P3 Ir1 N1 C5 156.3(6)
O1 Ir1 P1 C11 -141(2)
O1 Ir1 P1 C12 -36.8(15)
O1 Ir1 P1 C13 76(3)
O1 Ir1 P1 C11' 45(3)
O1 Ir1 P1 C12' 156(2)
O1 Ir1 P1 C13' -90(4)
O1 Ir1 P3 C31 151.7(10)
O1 Ir1 P3 C32 -79.5(10)
O1 Ir1 P3 C33 37.4(7)
O1 Ir1 N1 C2 5.4(5)
O1 Ir1 N1 C5 -120.3(7)
O1 C1 C2 N1 16.0(13)
O1 C1 C2 C3 138.4(11)
O2 C1 C2 N1 -164.5(9)
O2 C1 C2 C3 -42.1(14)
N1 Ir1 P1 C11 142(2)
N1 Ir1 P1 C12 -114.4(15)
N1 Ir1 P1 C13 -2(3)
N1 Ir1 P1 C11' -33(3)
N1 Ir1 P1 C12' 78(2)
N1 Ir1 P1 C13' -167(4)
N1 Ir1 P2 C21 -68.6(7)
N1 Ir1 P2 C22 168.4(7)
N1 Ir1 P2 C23 48.4(7)
N1 Ir1 P3 C31 -129.3(10)
N1 Ir1 P3 C32 -0.5(10)
N1 Ir1 P3 C33 116.4(7)
N1 Ir1 O1 C1 3.0(7)
N1 C2 C3 C4 -19.3(11)
C1 C2 C3 C4 -145.3(9)
C2 N1 C5 C4 27.6(10)
C2 C3 C4 C5 35.5(12)
C3 C4 C5 N1 -39.7(11)
C5 N1 C2 C1 122.5(8)
C5 N1 C2 C3 -5.0(9)
